data_7064210
loop_
_publ_author_name
'MacDougall, Phillip'
'Zeng, Mich Wenshi'
'Wang, Jin'
'Ho, Peter Cheng-Wei'
'Vargas-Baca, Ignacio'

_publ_section_title
;
 From Fluorine Chemistry to Noncovalent Interactions: Celebrating Prof.
 Giuseppe Resnati
;
_journal_name_full 'New Journal of Chemistry'
_journal_paper_doi 10.1039/D5NJ03688G
_journal_year 2026
_chemical_formula_moiety 'C7 H5 Cl2 N O Se'
_chemical_formula_sum 'C7 H5 Cl2 N O Se'
_chemical_formula_weight 268.98
_space_group_crystal_system monoclinic
_space_group_IT_number 14
_space_group_name_Hall '-P 2ybc'
_space_group_name_H-M_alt 'P 1 21/c 1'
_atom_sites_solution_hydrogens geom
_atom_sites_solution_primary dual
_audit_creation_date 2023-11-23
_audit_creation_method
;
Olex2 1.5
(compiled 2023.08.24 svn.re1ec1418 for OlexSys, GUI svn.r6817)
;
_audit_update_record
;
2023-11-23 deposited with the CCDC.	2025-12-08 downloaded from the CCDC.
;
_cell_angle_alpha 90
_cell_angle_beta 94.788(3)
_cell_angle_gamma 90
_cell_formula_units_Z 4
_cell_length_a 3.9116(2)
_cell_length_b 15.1339(8)
_cell_length_c 14.4893(8)
_cell_measurement_reflns_used 5926
_cell_measurement_temperature 100.15
_cell_measurement_theta_max 26.843
_cell_measurement_theta_min 2.692
_cell_volume 854.74(8)
_computing_cell_refinement 'SAINT v8.34A (Bruker, 2013)'
_computing_data_reduction 'SAINT v8.34A (Bruker, 2013)'
_computing_molecular_graphics 'Olex2 1.5 (Dolomanov et al., 2009)'
_computing_publication_material 'Olex2 1.5 (Dolomanov et al., 2009)'
_computing_structure_refinement 'SHELXL 2018/3 (Sheldrick, 2015)'
_computing_structure_solution 'SHELXT 2014/4 (Sheldrick, 2014)'
_diffrn_ambient_temperature 100.15
_diffrn_measured_fraction_theta_full 1.000
_diffrn_measured_fraction_theta_max 1.000
_diffrn_measurement_device_type 'Bruker APEX-II CCD'
_diffrn_measurement_method '\f and \w scans'
_diffrn_radiation_type MoK\a
_diffrn_radiation_wavelength 0.71073
_diffrn_reflns_av_R_equivalents 0.0630
_diffrn_reflns_av_unetI/netI 0.0335
_diffrn_reflns_Laue_measured_fraction_full 1.000
_diffrn_reflns_Laue_measured_fraction_max 1.000
_diffrn_reflns_limit_h_max 5
_diffrn_reflns_limit_h_min -5
_diffrn_reflns_limit_k_max 21
_diffrn_reflns_limit_k_min -21
_diffrn_reflns_limit_l_max 20
_diffrn_reflns_limit_l_min -20
_diffrn_reflns_number 32566
_diffrn_reflns_point_group_measured_fraction_full 1.000
_diffrn_reflns_point_group_measured_fraction_max 1.000
_diffrn_reflns_theta_full 25.242
_diffrn_reflns_theta_max 30.602
_diffrn_reflns_theta_min 1.949
_diffrn_source_current 30.0
_diffrn_source_power 1.5
_diffrn_source_voltage 50.0
_diffrn_standards_number 0
_exptl_absorpt_coefficient_mu 4.961
_exptl_absorpt_correction_T_max 0.7461
_exptl_absorpt_correction_T_min 0.5217
_exptl_absorpt_correction_type multi-scan
_exptl_absorpt_process_details
;
SADABS-2014/4 (Bruker,2014/4) was used for absorption correction.
wR2(int) was 0.0923 before and 0.0518 after correction.
The Ratio of minimum to maximum transmission is 0.6992.
The \l/2 correction factor is 0.00150.
;
_exptl_crystal_density_diffrn 2.090
_exptl_crystal_description needle/plate
_exptl_crystal_F_000 520
_exptl_crystal_size_max 0.42
_exptl_crystal_size_mid 0.08
_exptl_crystal_size_min 0.002
_refine_diff_density_max 1.365
_refine_diff_density_min -0.455
_refine_diff_density_rms 0.119
_refine_ls_extinction_method none
_refine_ls_goodness_of_fit_ref 1.056
_refine_ls_hydrogen_treatment constr
_refine_ls_matrix_type full
_refine_ls_number_parameters 110
_refine_ls_number_reflns 2642
_refine_ls_number_restraints 0
_refine_ls_restrained_S_all 1.056
_refine_ls_R_factor_all 0.0409
_refine_ls_R_factor_gt 0.0300
_refine_ls_shift/su_max 0.001
_refine_ls_shift/su_mean 0.000
_refine_ls_structure_factor_coef Fsqd
_refine_ls_weighting_details 'w=1/[\s^2^(Fo^2^)+(0.0344P)^2^+0.8239P] where P=(Fo^2^+2Fc^2^)/3'
_refine_ls_weighting_scheme calc
_refine_ls_wR_factor_gt 0.0680
_refine_ls_wR_factor_ref 0.0722
_reflns_Friedel_coverage 0.000
_reflns_number_gt 2234
_reflns_number_total 2642
_reflns_threshold_expression 'I > 2\s(I)'
_cod_data_source_file d5nj03688g2.cif
_cod_data_source_block 0m_a
_cod_database_code 7064210
_shelx_shelxl_version_number 2018/3
_shelx_space_group_comment
;
The symmetry employed for this shelxl refinement is uniquely defined
by the following loop, which should always be used as a source of
symmetry information in preference to the above space-group names.
They are only intended as comments.
;
_shelx_estimated_absorpt_t_max 0.990
_shelx_estimated_absorpt_t_min 0.230
_olex2_refinement_description
;
1.a Aromatic/amide H refined with riding coordinates:
 C4(H4), C5(H5), C7(H7), C6(H6)
1.b Idealised tetrahedral OH refined as rotating group:
 O1(H1)
;
_olex2_submission_special_instructions 'No special instructions were received'

loop_
_space_group_symop_operation_xyz
'x, y, z'
'-x, y+1/2, -z+1/2'
'-x, -y, -z'
'x, -y-1/2, z-1/2'

loop_
_atom_site_label
_atom_site_type_symbol
_atom_site_fract_x
_atom_site_fract_y
_atom_site_fract_z
_atom_site_U_iso_or_equiv
_atom_site_adp_type
_atom_site_occupancy
_atom_site_site_symmetry_order
_atom_site_calc_flag
_atom_site_refinement_flags_posn
_atom_site_refinement_flags_adp
_atom_site_refinement_flags_occupancy
_atom_site_disorder_assembly
_atom_site_disorder_group
Se1 Se 0.29508(6) 0.53284(2) 0.60800(2) 0.01383(7) Uani 1 1 d . . . . .
Cl2 Cl 0.53079(15) 0.35148(4) 0.85670(4) 0.01907(12) Uani 1 1 d . . . . .
Cl1 Cl 0.09179(16) 0.66403(4) 0.52559(4) 0.01953(12) Uani 1 1 d . . . . .
O1 O 0.6274(5) 0.34966(11) 0.66383(13) 0.0201(4) Uani 1 1 d . . . . .
H1 H 0.684630 0.356158 0.609641 0.030 Uiso 1 1 calc R U . . .
N1 N 0.4684(5) 0.42503(12) 0.69101(14) 0.0141(4) Uani 1 1 d . . . . .
C2 C 0.2491(6) 0.51417(14) 0.80062(16) 0.0138(4) Uani 1 1 d . . . . .
C1 C 0.1702(6) 0.57281(14) 0.72607(16) 0.0132(4) Uani 1 1 d . . . . .
C4 C 0.0097(6) 0.65303(15) 0.74179(17) 0.0159(4) Uani 1 1 d . . . . .
H4 H -0.047457 0.692744 0.692107 0.019 Uiso 1 1 calc R U . . .
C3 C 0.4142(6) 0.43229(14) 0.77690(16) 0.0143(4) Uani 1 1 d . . . . .
C5 C -0.0658(6) 0.67411(15) 0.83174(17) 0.0169(4) Uani 1 1 d . . . . .
H5 H -0.176639 0.728522 0.842630 0.020 Uiso 1 1 calc R U . . .
C7 C 0.1739(6) 0.53690(15) 0.89099(16) 0.0166(4) Uani 1 1 d . . . . .
H7 H 0.229511 0.497651 0.941167 0.020 Uiso 1 1 calc R U . . .
C6 C 0.0175(6) 0.61735(15) 0.90578(17) 0.0174(4) Uani 1 1 d . . . . .
H6 H -0.032840 0.633703 0.966481 0.021 Uiso 1 1 calc R U . . .

loop_
_atom_site_aniso_label
_atom_site_aniso_U_11
_atom_site_aniso_U_22
_atom_site_aniso_U_33
_atom_site_aniso_U_23
_atom_site_aniso_U_13
_atom_site_aniso_U_12
Se1 0.01656(12) 0.01276(11) 0.01243(11) -0.00033(8) 0.00270(8) -0.00041(8)
Cl2 0.0242(3) 0.0155(2) 0.0175(3) 0.0047(2) 0.0015(2) 0.0025(2)
Cl1 0.0270(3) 0.0155(2) 0.0163(3) 0.00287(19) 0.0033(2) 0.0036(2)
O1 0.0283(9) 0.0134(7) 0.0197(9) 0.0007(6) 0.0087(7) 0.0064(7)
N1 0.0164(9) 0.0107(8) 0.0156(9) 0.0000(7) 0.0031(7) 0.0016(7)
C2 0.0135(10) 0.0129(9) 0.0149(10) -0.0007(8) 0.0002(8) -0.0015(8)
C1 0.0138(10) 0.0134(9) 0.0126(10) -0.0009(8) 0.0017(8) -0.0029(8)
C4 0.0178(11) 0.0121(9) 0.0177(11) 0.0020(8) 0.0002(9) -0.0016(8)
C3 0.0140(10) 0.0117(9) 0.0172(11) 0.0034(8) 0.0013(8) -0.0007(8)
C5 0.0171(11) 0.0134(10) 0.0206(11) -0.0031(8) 0.0042(9) -0.0013(8)
C7 0.0180(11) 0.0183(11) 0.0137(10) 0.0006(8) 0.0014(8) -0.0027(8)
C6 0.0197(11) 0.0174(10) 0.0155(11) -0.0039(8) 0.0043(9) -0.0032(9)

loop_
_atom_type_symbol
_atom_type_description
_atom_type_scat_dispersion_real
_atom_type_scat_dispersion_imag
_atom_type_scat_source
C C 0.0033 0.0016 'International Tables Vol C Tables 4.2.6.8 and 6.1.1.4'
H H 0.0000 0.0000 'International Tables Vol C Tables 4.2.6.8 and 6.1.1.4'
Cl Cl 0.1484 0.1585 'International Tables Vol C Tables 4.2.6.8 and 6.1.1.4'
N N 0.0061 0.0033 'International Tables Vol C Tables 4.2.6.8 and 6.1.1.4'
O O 0.0106 0.0060 'International Tables Vol C Tables 4.2.6.8 and 6.1.1.4'
Se Se -0.0929 2.2259 'International Tables Vol C Tables 4.2.6.8 and 6.1.1.4'

loop_
_geom_angle_atom_site_label_1
_geom_angle_atom_site_label_2
_geom_angle_atom_site_label_3
_geom_angle
_geom_angle_site_symmetry_1
_geom_angle_site_symmetry_3
_geom_angle_publ_flag
N1 Se1 Cl1 174.79(6) . . ?
C1 Se1 Cl1 94.81(7) . . ?
C1 Se1 N1 80.12(8) . . ?
N1 O1 H1 109.5 . . ?
O1 N1 Se1 127.75(14) . . ?
C3 N1 Se1 114.57(15) . . ?
C3 N1 O1 117.68(19) . . ?
C1 C2 C3 115.4(2) . . ?
C7 C2 C1 120.6(2) . . ?
C7 C2 C3 124.1(2) . . ?
C2 C1 Se1 115.40(16) . . ?
C4 C1 Se1 124.93(17) . . ?
C4 C1 C2 119.7(2) . . ?
C1 C4 H4 120.5 . . ?
C1 C4 C5 119.0(2) . . ?
C5 C4 H4 120.5 . . ?
N1 C3 Cl2 122.35(18) . . ?
N1 C3 C2 114.5(2) . . ?
C2 C3 Cl2 123.13(18) . . ?
C4 C5 H5 119.2 . . ?
C6 C5 C4 121.6(2) . . ?
C6 C5 H5 119.2 . . ?
C2 C7 H7 120.4 . . ?
C6 C7 C2 119.1(2) . . ?
C6 C7 H7 120.4 . . ?
C5 C6 H6 120.0 . . ?
C7 C6 C5 120.0(2) . . ?
C7 C6 H6 120.0 . . ?

loop_
_geom_bond_atom_site_label_1
_geom_bond_atom_site_label_2
_geom_bond_distance
_geom_bond_site_symmetry_2
_geom_bond_publ_flag
Se1 Cl1 2.4169(6) . ?
Se1 N1 2.1054(19) . ?
Se1 C1 1.916(2) . ?
Cl2 C3 1.718(2) . ?
O1 H1 0.8400 . ?
O1 N1 1.373(2) . ?
N1 C3 1.284(3) . ?
C2 C1 1.412(3) . ?
C2 C3 1.452(3) . ?
C2 C7 1.408(3) . ?
C1 C4 1.394(3) . ?
C4 H4 0.9500 . ?
C4 C5 1.397(3) . ?
C5 H5 0.9500 . ?
C5 C6 1.391(3) . ?
C7 H7 0.9500 . ?
C7 C6 1.387(3) . ?
C6 H6 0.9500 . ?

loop_
_geom_torsion_atom_site_label_1
_geom_torsion_atom_site_label_2
_geom_torsion_atom_site_label_3
_geom_torsion_atom_site_label_4
_geom_torsion
_geom_torsion_site_symmetry_1
_geom_torsion_site_symmetry_2
_geom_torsion_site_symmetry_3
_geom_torsion_site_symmetry_4
_geom_torsion_publ_flag
Se1 N1 C3 Cl2 179.31(11) . . . . ?
Se1 N1 C3 C2 -1.0(3) . . . . ?
Se1 C1 C4 C5 -179.73(17) . . . . ?
O1 N1 C3 Cl2 -0.4(3) . . . . ?
O1 N1 C3 C2 179.28(18) . . . . ?
C2 C1 C4 C5 0.8(3) . . . . ?
C2 C7 C6 C5 0.5(3) . . . . ?
C1 C2 C3 Cl2 -179.74(17) . . . . ?
C1 C2 C3 N1 0.6(3) . . . . ?
C1 C2 C7 C6 0.7(3) . . . . ?
C1 C4 C5 C6 0.5(4) . . . . ?
C4 C5 C6 C7 -1.2(4) . . . . ?
C3 C2 C1 Se1 0.2(3) . . . . ?
C3 C2 C1 C4 179.7(2) . . . . ?
C3 C2 C7 C6 179.5(2) . . . . ?
C7 C2 C1 Se1 179.09(17) . . . . ?
C7 C2 C1 C4 -1.4(3) . . . . ?
C7 C2 C3 Cl2 1.4(3) . . . . ?
C7 C2 C3 N1 -178.3(2) . . . . ?
